data_7244389
loop_
_publ_author_name
'Lutsenko, Irina A.'
'Baravikov, Dmitry E.'
'Koshenskova, Kseniya A.'
'Kiskin, Mikhail A.'
'Nelyubina, Yulia V.'
'Primakov, Petr V.'
'Voronina, Yulia K.'
'Garaeva, Veronika V.'
'Aleshin, Dmytry A.'
'Aliev, Teimur M.'
'Danilenko, Valery N.'
'Bekker, Olga B.'
'Eremenko, Igor L.'

_publ_section_title
;
 What are the prospects for using complexes of copper(ii) and zinc(ii) to
 suppress the vital activity of Mycolicibacterium smegmatis?
;
_journal_issue 9
_journal_name_full 'RSC Advances'
_journal_page_first 5173
_journal_page_last 5183
_journal_paper_doi 10.1039/D1RA08555G
_journal_volume 12
_journal_year 2022
_chemical_formula_sum 'C30 H24 N4 O12 Zn2'
_chemical_formula_weight 763.27
_space_group_crystal_system triclinic
_space_group_IT_number 2
_space_group_name_Hall '-P 1'
_space_group_name_H-M_alt 'P -1'
_atom_sites_solution_hydrogens mixed
_audit_creation_method SHELXL-2014/7
_audit_update_record
;
2021-10-11 deposited with the CCDC.	2022-02-04 downloaded from the CCDC.
;
_cell_angle_alpha 63.7920(10)
_cell_angle_beta 74.0280(10)
_cell_angle_gamma 73.3250(10)
_cell_formula_units_Z 1
_cell_length_a 8.3911(4)
_cell_length_b 9.9264(4)
_cell_length_c 10.7162(5)
_cell_measurement_reflns_used 4412
_cell_measurement_temperature 150(2)
_cell_measurement_theta_max 30.63
_cell_measurement_theta_min 2.47
_cell_volume 755.62(6)
_computing_structure_refinement 'SHELXL-2014/7 (Sheldrick, 2014)'
_diffrn_ambient_temperature 150(2)
_diffrn_measured_fraction_theta_full 1.000
_diffrn_measured_fraction_theta_max 1.000
_diffrn_measurement_device_type 'Bruker APEX-II CCD'
_diffrn_measurement_method '\f and \w scans'
_diffrn_radiation_type MoK\a
_diffrn_radiation_wavelength 0.71073
_diffrn_reflns_av_R_equivalents 0.0223
_diffrn_reflns_av_unetI/netI 0.0299
_diffrn_reflns_Laue_measured_fraction_full 1.000
_diffrn_reflns_Laue_measured_fraction_max 1.000
_diffrn_reflns_limit_h_max 11
_diffrn_reflns_limit_h_min -11
_diffrn_reflns_limit_k_max 13
_diffrn_reflns_limit_k_min -13
_diffrn_reflns_limit_l_max 14
_diffrn_reflns_limit_l_min -14
_diffrn_reflns_number 9479
_diffrn_reflns_point_group_measured_fraction_full 1.000
_diffrn_reflns_point_group_measured_fraction_max 1.000
_diffrn_reflns_theta_full 25.242
_diffrn_reflns_theta_max 28.996
_diffrn_reflns_theta_min 2.151
_exptl_absorpt_coefficient_mu 1.661
_exptl_absorpt_correction_T_max 0.3813
_exptl_absorpt_correction_T_min 0.3166
_exptl_absorpt_correction_type multi-scan
_exptl_crystal_colour colorless
_exptl_crystal_density_diffrn 1.677
_exptl_crystal_description prizm
_exptl_crystal_F_000 388
_exptl_crystal_size_max 0.140
_exptl_crystal_size_mid 0.120
_exptl_crystal_size_min 0.100
_refine_diff_density_max 0.536
_refine_diff_density_min -0.305
_refine_diff_density_rms 0.065
_refine_ls_extinction_method none
_refine_ls_goodness_of_fit_ref 1.035
_refine_ls_hydrogen_treatment constr
_refine_ls_matrix_type full
_refine_ls_number_parameters 257
_refine_ls_number_reflns 4012
_refine_ls_number_restraints 0
_refine_ls_restrained_S_all 1.035
_refine_ls_R_factor_all 0.0349
_refine_ls_R_factor_gt 0.0288
_refine_ls_shift/su_max 0.000
_refine_ls_shift/su_mean 0.000
_refine_ls_structure_factor_coef Fsqd
_refine_ls_weighting_details 'w=1/[\s^2^(Fo^2^)+(0.0378P)^2^+0.2564P] where P=(Fo^2^+2Fc^2^)/3'
_refine_ls_weighting_scheme calc
_refine_ls_wR_factor_gt 0.0697
_refine_ls_wR_factor_ref 0.0728
_reflns_Friedel_coverage 0.000
_reflns_number_gt 3533
_reflns_number_total 4012
_reflns_threshold_expression 'I > 2\s(I)'
_cod_data_source_file d1ra08555g2.cif
_cod_data_source_block 2
_cod_database_code 7244389
_shelx_shelxl_version_number 2014/7
_shelx_space_group_comment
;
The symmetry employed for this shelxl refinement is uniquely defined
by the following loop, which should always be used as a source of
symmetry information in preference to the above space-group names.
They are only intended as comments.
;
_shelx_estimated_absorpt_t_min 0.801
_shelx_estimated_absorpt_t_max 0.852

loop_
_space_group_symop_operation_xyz
'x, y, z'
'-x, -y, -z'

loop_
_atom_site_label
_atom_site_type_symbol
_atom_site_fract_x
_atom_site_fract_y
_atom_site_fract_z
_atom_site_U_iso_or_equiv
_atom_site_adp_type
_atom_site_occupancy
_atom_site_site_symmetry_order
_atom_site_calc_flag
_atom_site_refinement_flags_posn
_atom_site_refinement_flags_adp
_atom_site_refinement_flags_occupancy
_atom_site_disorder_assembly
_atom_site_disorder_group
Zn1 Zn 0.15791(2) 0.40755(2) 0.44622(2) 0.01922(7) Uani 1 1 d . . . . .
N1 N 0.36548(18) 0.27109(16) 0.38535(15) 0.0203(3) Uani 1 1 d . . . . .
N2 N 0.80837(19) 0.1223(2) 0.43053(18) 0.0296(4) Uani 1 1 d . . . . .
H21 H 0.8975 0.0700 0.3885 0.035 Uiso 1 1 d R U . . .
H22 H 0.8162 0.1904 0.4583 0.035 Uiso 1 1 d R U . . .
O1 O 0.0130(10) 0.5931(19) 0.6630(12) 0.0258(17) Uani 0.54(4) 1 d . . P A 1
O1' O -0.0084(8) 0.536(2) 0.6904(9) 0.019(2) Uani 0.46(4) 1 d . . P A 2
O2 O 0.2421(8) 0.4580(18) 0.5717(16) 0.0235(19) Uani 0.50(4) 1 d . . P A 1
O2' O 0.2175(11) 0.4064(15) 0.6223(17) 0.0234(19) Uani 0.50(4) 1 d . . P A 2
O3 O 0.14471(17) 0.5343(2) 0.88746(15) 0.0373(4) Uani 1 1 d . . . . .
O4 O 0.1762(7) 0.6193(4) 0.2847(8) 0.0217(15) Uani 0.51(2) 1 d . . P A 1
O4' O 0.2042(5) 0.6298(4) 0.3364(10) 0.0250(19) Uani 0.49(2) 1 d . . P A 2
O5 O 0.000(3) 0.7514(15) 0.4086(13) 0.017(2) Uani 0.39(6) 1 d . . P A 1
O5' O -0.049(3) 0.7639(7) 0.3873(15) 0.029(2) Uani 0.61(6) 1 d . . P A 2
O6 O 0.0610(2) 1.02283(15) 0.19655(16) 0.0388(4) Uani 1 1 d . . . . .
C1 C 0.1490(2) 0.49387(19) 0.67889(18) 0.0212(3) Uani 1 1 d . . . . .
C2 C 0.2351(2) 0.47788(19) 0.78862(19) 0.0219(3) Uani 1 1 d . . . . .
C3 C 0.2496(3) 0.4992(3) 0.9789(2) 0.0378(5) Uani 1 1 d . . . . .
H3 H 0.2194 0.5245 1.0592 0.045 Uiso 1 1 calc R U . . .
C4 C 0.4011(3) 0.4241(2) 0.9398(3) 0.0342(5) Uani 1 1 d . . . . .
H4 H 0.4959 0.3873 0.9861 0.041 Uiso 1 1 calc R U . . .
C5 C 0.3929(3) 0.4102(2) 0.8161(3) 0.0341(5) Uani 1 1 d . . . . .
H5 H 0.4811 0.3626 0.7628 0.041 Uiso 1 1 calc R U . . .
C6 C 0.0976(2) 0.7460(2) 0.30844(19) 0.0224(3) Uani 1 1 d . . . . .
C7 C 0.1436(2) 0.88680(19) 0.18880(19) 0.0224(3) Uani 1 1 d . . . . .
C8 C 0.1178(3) 1.1342(2) 0.0724(2) 0.0362(5) Uani 1 1 d . . . . .
H8 H 0.0813 1.2409 0.0495 0.043 Uiso 1 1 calc R U . . .
C9 C 0.2305(3) 1.0731(2) -0.0114(2) 0.0426(6) Uani 1 1 d . . . . .
H9 H 0.2869 1.1255 -0.1037 0.051 Uiso 1 1 calc R U . . .
C10 C 0.2490(4) 0.9121(2) 0.0663(3) 0.0595(9) Uani 1 1 d . . . . .
H10 H 0.3237 0.8361 0.0359 0.071 Uiso 1 1 calc R U . . .
C11 C 0.5156(2) 0.24926(19) 0.42048(18) 0.0212(3) Uani 1 1 d . . . . .
H11 H 0.5256 0.3050 0.4698 0.025 Uiso 1 1 calc R U . . .
C12 C 0.6580(2) 0.1474(2) 0.38713(18) 0.0218(3) Uani 1 1 d . . . . .
C13 C 0.6386(2) 0.0668(2) 0.3153(2) 0.0259(4) Uani 1 1 d . . . . .
H13 H 0.7313 -0.0041 0.2913 0.031 Uiso 1 1 calc R U . . .
C14 C 0.4837(2) 0.0907(2) 0.2793(2) 0.0280(4) Uani 1 1 d . . . . .
H14 H 0.4697 0.0368 0.2298 0.034 Uiso 1 1 calc R U . . .
C15 C 0.3489(2) 0.1936(2) 0.31571(19) 0.0245(4) Uani 1 1 d . . . . .
H15 H 0.2427 0.2094 0.2908 0.029 Uiso 1 1 calc R U . . .

loop_
_atom_site_aniso_label
_atom_site_aniso_U_11
_atom_site_aniso_U_22
_atom_site_aniso_U_33
_atom_site_aniso_U_23
_atom_site_aniso_U_13
_atom_site_aniso_U_12
Zn1 0.01410(10) 0.01641(10) 0.01985(11) -0.00312(8) -0.00228(7) 0.00041(7)
N1 0.0186(7) 0.0166(6) 0.0179(7) -0.0019(5) -0.0013(5) -0.0022(5)
N2 0.0195(7) 0.0319(8) 0.0363(9) -0.0164(7) -0.0034(7) 0.0000(6)
O1 0.0231(16) 0.023(4) 0.032(2) -0.011(3) -0.0088(16) -0.001(2)
O1' 0.0134(16) 0.023(5) 0.016(2) -0.006(2) -0.0006(13) -0.0023(18)
O2 0.0182(15) 0.030(4) 0.020(4) -0.012(4) 0.0004(18) -0.0018(18)
O2' 0.0238(18) 0.023(3) 0.023(4) -0.010(3) -0.005(2) -0.001(2)
O3 0.0191(6) 0.0648(10) 0.0237(7) -0.0185(7) -0.0043(5) 0.0004(6)
O4 0.0225(15) 0.0171(12) 0.020(2) -0.0064(12) 0.0006(14) -0.0007(10)
O4' 0.0173(14) 0.0169(13) 0.030(3) -0.0027(14) -0.0009(15) -0.0007(10)
O5 0.012(5) 0.017(2) 0.019(2) -0.0067(17) 0.000(2) 0.001(3)
O5' 0.022(5) 0.0211(14) 0.025(2) -0.0013(15) 0.007(3) -0.0002(18)
O6 0.0515(9) 0.0178(6) 0.0324(8) -0.0095(6) 0.0147(7) -0.0070(6)
C1 0.0181(8) 0.0164(7) 0.0224(8) -0.0019(7) -0.0033(6) -0.0029(6)
C2 0.0188(8) 0.0174(8) 0.0255(9) -0.0042(7) -0.0038(7) -0.0046(6)
C3 0.0309(10) 0.0556(14) 0.0279(10) -0.0135(10) -0.0108(8) -0.0092(10)
C4 0.0318(10) 0.0267(9) 0.0514(13) -0.0149(9) -0.0229(10) -0.0022(8)
C5 0.0253(9) 0.0299(10) 0.0590(14) -0.0280(10) -0.0190(9) 0.0057(8)
C6 0.0179(8) 0.0195(8) 0.0240(9) -0.0024(7) -0.0049(7) -0.0041(6)
C7 0.0180(8) 0.0151(7) 0.0270(9) -0.0053(7) 0.0002(7) -0.0016(6)
C8 0.0418(12) 0.0155(8) 0.0372(11) -0.0050(8) 0.0057(9) -0.0059(8)
C9 0.0489(13) 0.0200(9) 0.0380(12) -0.0060(9) 0.0181(10) -0.0095(9)
C10 0.0620(16) 0.0168(9) 0.0583(16) -0.0082(10) 0.0366(13) -0.0035(10)
C11 0.0192(8) 0.0185(8) 0.0206(8) -0.0046(7) -0.0011(6) -0.0032(6)
C12 0.0176(7) 0.0207(8) 0.0179(8) -0.0015(6) 0.0012(6) -0.0044(6)
C13 0.0227(8) 0.0256(9) 0.0241(9) -0.0109(7) 0.0042(7) -0.0029(7)
C14 0.0281(9) 0.0311(10) 0.0249(9) -0.0139(8) 0.0002(7) -0.0057(8)
C15 0.0216(8) 0.0265(9) 0.0201(8) -0.0053(7) -0.0027(7) -0.0042(7)

loop_
_atom_type_symbol
_atom_type_description
_atom_type_scat_dispersion_real
_atom_type_scat_dispersion_imag
_atom_type_scat_source
C C 0.0033 0.0016 'International Tables Vol C Tables 4.2.6.8 and 6.1.1.4'
H H 0.0000 0.0000 'International Tables Vol C Tables 4.2.6.8 and 6.1.1.4'
N N 0.0061 0.0033 'International Tables Vol C Tables 4.2.6.8 and 6.1.1.4'
O O 0.0106 0.0060 'International Tables Vol C Tables 4.2.6.8 and 6.1.1.4'
Zn Zn 0.2839 1.4301 'International Tables Vol C Tables 4.2.6.8 and 6.1.1.4'

loop_
_geom_angle_atom_site_label_1
_geom_angle_atom_site_label_2
_geom_angle_atom_site_label_3
_geom_angle
_geom_angle_site_symmetry_1
_geom_angle_site_symmetry_3
_geom_angle_publ_flag
O2 Zn1 N1 101.29(12) . . ?
O1' Zn1 N1 104.3(2) 2_566 . ?
O1' Zn1 O5' 99.5(10) 2_566 2_566 ?
N1 Zn1 O5' 96.9(3) . 2_566 ?
O2 Zn1 O4 91.9(6) . . ?
N1 Zn1 O4 102.26(10) . . ?
O1' Zn1 O2' 153.9(2) 2_566 . ?
N1 Zn1 O2' 101.75(13) . . ?
O5' Zn1 O2' 76.0(9) 2_566 . ?
O1' Zn1 O4' 86.1(7) 2_566 . ?
N1 Zn1 O4' 105.93(12) . . ?
O5' Zn1 O4' 154.4(3) 2_566 . ?
O2' Zn1 O4' 88.0(6) . . ?
O2 Zn1 O1 158.18(17) . 2_566 ?
N1 Zn1 O1 100.53(13) . 2_566 ?
O4 Zn1 O1 83.6(6) . 2_566 ?
O2 Zn1 O5 102.7(7) . 2_566 ?
N1 Zn1 O5 102.7(5) . 2_566 ?
O4 Zn1 O5 147.9(8) . 2_566 ?
O1 Zn1 O5 72.2(8) 2_566 2_566 ?
O2 Zn1 Zn1 78.58(11) . 2_566 ?
O1' Zn1 Zn1 76.9(2) 2_566 2_566 ?
N1 Zn1 Zn1 176.19(4) . 2_566 ?
O5' Zn1 Zn1 79.3(3) 2_566 2_566 ?
O4 Zn1 Zn1 81.55(9) . 2_566 ?
O2' Zn1 Zn1 77.02(14) . 2_566 ?
O4' Zn1 Zn1 77.70(12) . 2_566 ?
O1 Zn1 Zn1 79.63(11) 2_566 2_566 ?
O5 Zn1 Zn1 73.7(5) 2_566 2_566 ?
C15 N1 C11 119.57(15) . . ?
C15 N1 Zn1 118.45(12) . . ?
C11 N1 Zn1 121.84(12) . . ?
C12 N2 H21 113.6 . . ?
C12 N2 H22 115.0 . . ?
H21 N2 H22 124.4 . . ?
C1 O1 Zn1 120.6(6) . 2_566 ?
C1 O1' Zn1 130.2(3) . 2_566 ?
C1 O2 Zn1 125.8(5) . . ?
C1 O2' Zn1 126.4(5) . . ?
C2 O3 C3 106.43(16) . . ?
C6 O4 Zn1 119.4(4) . . ?
C6 O4' Zn1 125.8(3) . . ?
C6 O5 Zn1 128.9(5) . 2_566 ?
C6 O5' Zn1 125.9(6) . 2_566 ?
C7 O6 C8 106.53(15) . . ?
O2' C1 O1' 118.4(8) . . ?
O1 C1 O2 120.5(6) . . ?
O2' C1 C2 113.6(3) . . ?
O1' C1 C2 120.1(3) . . ?
O1 C1 C2 115.5(3) . . ?
O2 C1 C2 118.0(2) . . ?
C5 C2 O3 109.98(17) . . ?
C5 C2 C1 131.95(18) . . ?
O3 C2 C1 118.03(15) . . ?
C4 C3 O3 110.5(2) . . ?
C4 C3 H3 124.8 . . ?
O3 C3 H3 124.8 . . ?
C3 C4 C5 106.62(18) . . ?
C3 C4 H4 126.7 . . ?
C5 C4 H4 126.7 . . ?
C2 C5 C4 106.49(18) . . ?
C2 C5 H5 126.8 . . ?
C4 C5 H5 126.8 . . ?
O4' C6 O5' 124.7(6) . . ?
O5 C6 O4 126.1(6) . . ?
O5 C6 C7 121.5(6) . . ?
O4' C6 C7 118.8(2) . . ?
O5' C6 C7 115.8(4) . . ?
O4 C6 C7 112.4(2) . . ?
C10 C7 O6 109.20(16) . . ?
C10 C7 C6 133.41(17) . . ?
O6 C7 C6 117.34(15) . . ?
C9 C8 O6 110.88(17) . . ?
C9 C8 H8 124.6 . . ?
O6 C8 H8 124.6 . . ?
C8 C9 C10 105.30(19) . . ?
C8 C9 H9 127.4 . . ?
C10 C9 H9 127.4 . . ?
C7 C10 C9 108.06(18) . . ?
C7 C10 H10 126.0 . . ?
C9 C10 H10 126.0 . . ?
N1 C11 C12 122.59(17) . . ?
N1 C11 H11 118.7 . . ?
C12 C11 H11 118.7 . . ?
N2 C12 C13 121.57(16) . . ?
N2 C12 C11 121.12(17) . . ?
C13 C12 C11 117.22(16) . . ?
C14 C13 C12 119.63(17) . . ?
C14 C13 H13 120.2 . . ?
C12 C13 H13 120.2 . . ?
C13 C14 C15 119.76(18) . . ?
C13 C14 H14 120.1 . . ?
C15 C14 H14 120.1 . . ?
N1 C15 C14 121.22(17) . . ?
N1 C15 H15 119.4 . . ?
C14 C15 H15 119.4 . . ?

loop_
_geom_bond_atom_site_label_1
_geom_bond_atom_site_label_2
_geom_bond_distance
_geom_bond_site_symmetry_2
_geom_bond_publ_flag
Zn1 O2 1.969(4) . ?
Zn1 O1' 1.977(5) 2_566 ?
Zn1 N1 2.0237(14) . ?
Zn1 O5' 2.054(6) 2_566 ?
Zn1 O4 2.064(3) . ?
Zn1 O2' 2.076(8) . ?
Zn1 O4' 2.085(4) . ?
Zn1 O1 2.089(7) 2_566 ?
Zn1 O5 2.135(10) 2_566 ?
Zn1 Zn1 3.0193(4) 2_566 ?
N1 C15 1.340(2) . ?
N1 C11 1.344(2) . ?
N2 C12 1.382(2) . ?
N2 H21 0.9111 . ?
N2 H22 0.8739 . ?
O1 C1 1.271(5) . ?
O1 Zn1 2.089(7) 2_566 ?
O1' C1 1.254(5) . ?
O1' Zn1 1.977(5) 2_566 ?
O2 C1 1.329(8) . ?
O2' C1 1.199(4) . ?
O3 C2 1.360(2) . ?
O3 C3 1.361(2) . ?
O4 C6 1.340(5) . ?
O4' C6 1.213(3) . ?
O5 C6 1.170(10) . ?
O5 Zn1 2.135(10) 2_566 ?
O5' C6 1.304(12) . ?
O5' Zn1 2.054(6) 2_566 ?
O6 C7 1.357(2) . ?
O6 C8 1.369(2) . ?
C1 C2 1.472(2) . ?
C2 C5 1.349(2) . ?
C3 C4 1.336(3) . ?
C3 H3 0.9500 . ?
C4 C5 1.414(3) . ?
C4 H4 0.9500 . ?
C5 H5 0.9500 . ?
C6 C7 1.483(2) . ?
C7 C10 1.329(3) . ?
C8 C9 1.324(3) . ?
C8 H8 0.9500 . ?
C9 C10 1.422(3) . ?
C9 H9 0.9500 . ?
C10 H10 0.9500 . ?
C11 C12 1.404(2) . ?
C11 H11 0.9500 . ?
C12 C13 1.395(3) . ?
C13 C14 1.384(3) . ?
C13 H13 0.9500 . ?
C14 C15 1.386(3) . ?
C14 H14 0.9500 . ?
C15 H15 0.9500 . ?

loop_
_geom_torsion_atom_site_label_1
_geom_torsion_atom_site_label_2
_geom_torsion_atom_site_label_3
_geom_torsion_atom_site_label_4
_geom_torsion
_geom_torsion_site_symmetry_1
_geom_torsion_site_symmetry_2
_geom_torsion_site_symmetry_3
_geom_torsion_site_symmetry_4
_geom_torsion_publ_flag
Zn1 O2' C1 O1' 39.2(19) . . . . ?
Zn1 O2' C1 C2 -171.6(9) . . . . ?
Zn1 O1' C1 O2' -41(2) 2_566 . . . ?
Zn1 O1' C1 C2 171.4(11) 2_566 . . . ?
Zn1 O1 C1 O2 44.0(17) 2_566 . . . ?
Zn1 O1 C1 C2 -163.7(6) 2_566 . . . ?
Zn1 O2 C1 O1 -48.5(19) . . . . ?
Zn1 O2 C1 C2 159.9(8) . . . . ?
C3 O3 C2 C5 -0.5(2) . . . . ?
C3 O3 C2 C1 177.31(16) . . . . ?
O2' C1 C2 C5 17.4(10) . . . . ?
O1' C1 C2 C5 166.0(11) . . . . ?
O1 C1 C2 C5 -164.8(10) . . . . ?
O2 C1 C2 C5 -11.8(9) . . . . ?
O2' C1 C2 O3 -159.8(10) . . . . ?
O1' C1 C2 O3 -11.2(11) . . . . ?
O1 C1 C2 O3 18.0(10) . . . . ?
O2 C1 C2 O3 171.0(9) . . . . ?
C2 O3 C3 C4 0.3(3) . . . . ?
O3 C3 C4 C5 0.0(3) . . . . ?
O3 C2 C5 C4 0.5(2) . . . . ?
C1 C2 C5 C4 -176.90(18) . . . . ?
C3 C4 C5 C2 -0.3(2) . . . . ?
Zn1 O5 C6 O4 -24(3) 2_566 . . . ?
Zn1 O5 C6 C7 154.2(13) 2_566 . . . ?
Zn1 O4' C6 O5' 32.5(19) . . . . ?
Zn1 O4' C6 C7 -157.6(5) . . . . ?
Zn1 O5' C6 O4' -14(3) 2_566 . . . ?
Zn1 O5' C6 C7 176.3(13) 2_566 . . . ?
Zn1 O4 C6 O5 -10.1(19) . . . . ?
Zn1 O4 C6 C7 171.7(4) . . . . ?
C8 O6 C7 C10 0.9(3) . . . . ?
C8 O6 C7 C6 -176.79(17) . . . . ?
O5 C6 C7 C10 179.5(16) . . . . ?
O4' C6 C7 C10 32.7(8) . . . . ?
O5' C6 C7 C10 -156.5(14) . . . . ?
O4 C6 C7 C10 -2.2(6) . . . . ?
O5 C6 C7 O6 -3.5(16) . . . . ?
O4' C6 C7 O6 -150.4(7) . . . . ?
O5' C6 C7 O6 20.4(14) . . . . ?
O4 C6 C7 O6 174.8(5) . . . . ?
C7 O6 C8 C9 0.4(3) . . . . ?
O6 C8 C9 C10 -1.4(3) . . . . ?
O6 C7 C10 C9 -1.7(3) . . . . ?
C6 C7 C10 C9 175.4(2) . . . . ?
C8 C9 C10 C7 1.9(4) . . . . ?
C15 N1 C11 C12 0.0(2) . . . . ?
Zn1 N1 C11 C12 175.72(12) . . . . ?
N1 C11 C12 N2 -176.96(16) . . . . ?
N1 C11 C12 C13 -0.3(3) . . . . ?
N2 C12 C13 C14 177.17(17) . . . . ?
C11 C12 C13 C14 0.6(3) . . . . ?
C12 C13 C14 C15 -0.5(3) . . . . ?
C11 N1 C15 C14 0.2(3) . . . . ?
Zn1 N1 C15 C14 -175.73(14) . . . . ?
C13 C14 C15 N1 0.1(3) . . . . ?
